data_8103893
loop_
_publ_author_name
'Harrison, W.T.A.'
'Stucky, G.D.'
'Phillips, M.L.F.'

_publ_section_title
;
 Crystal structures of potassium rubidium titanyl phosphate, K1.14 Rb0.86
 (Ti O)2 (P O4)2 and potassium titanyl phosphate arsenate, K2 (Ti O)2
 (P0.57 As0.43 O4)2
;
_journal_name_full 'Zeitschrift fuer Kristallographie (149,1979-)'
_journal_page_first 295
_journal_page_last 297
_journal_volume 210
_journal_year 1995
_chemical_formula_sum 'K1.14 O10 P2 Rb0.86 Ti2'
_chemical_name_systematic 'K1.14 Rb.86 (Ti O)2 (P O4)2'
_space_group_IT_number 33
_symmetry_space_group_name_Hall 'P 2c -2n'
_symmetry_space_group_name_H-M 'P n a 21'
_cell_angle_alpha 90
_cell_angle_beta 90
_cell_angle_gamma 90
_cell_formula_units_Z 4
_cell_length_a 12.891
_cell_length_b 6.427
_cell_length_c 10.488
_cell_volume 868.936
_citation_journal_id_ASTM ZEKRDZ
_cod_data_source_file Harrison_ZEKRDZ_1995_1674.cif
_cod_data_source_block K1.14O10P2Rb0.86Ti2
_cod_original_cell_volume 868.9356
_cod_database_code 8103893

loop_
_symmetry_equiv_pos_as_xyz
x,y,z
-x,-y,z+1/2
-x+1/2,y+1/2,z+1/2
x+1/2,-y+1/2,z

loop_
_atom_site_label
_atom_site_type_symbol
_atom_site_fract_x
_atom_site_fract_y
_atom_site_fract_z
_atom_site_occupancy
_atom_site_U_iso_or_equiv
O9 O-2 0.2779 0.4584 0.1489 1 0.0
O4 O-2 0.5962 0.1954 0.2467 1 0.0
Ti2 Ti+4 0.249 0.2645 0.2562 1 0.0
O6 O-2 0.1123 0.6856 0.4905 1 0.0
K2 K+1 0.10336 0.6846 0.0721 0.27 0.0
O5 O-2 0.1142 0.306 0.5447 1 0.0
O2 O-2 0.5116 0.467 0.3847 1 0.0
O10 O-2 0.2241 0.0362 0.3957 1 0.0
Rb2 Rb+1 0.10336 0.6846 0.0721 0.73 0.0
P1 P+5 0.4998 0.335 0.2638 1 0.0
O8 O-2 0.2551 0.4557 0.4059 1 0.0
P2 P+5 0.1815 0.4972 0.5166 1 0.0
Rb1 Rb+1 0.3787 0.7773 0.3162 0.12 0.0
O7 O-2 0.2508 0.5368 0.633 1 0.0
Ti1 Ti+4 0.37302 0.4943 0.0023 1 0.0
O3 O-2 0.4035 0.1953 0.2853 1 0.0
O1 O-2 0.4858 0.48 0.1516 1 0.0
K1 K+1 0.3787 0.7773 0.3162 0.88 0.0
